data_4323011
loop_
_publ_author_name
'Lluis Escriche'
'Jos\'e Antonio Mu\~noz'
'Joan Rosell'
'Raikko Kivek\"as'
'Reijo Sillanp\"a\"a'
'Jaume Casab\'o'

_publ_contact_author
;    Prof. Lluis Escriche
     Departament de Qu\`imica
     Universitat Aut\'onoma de Barcelona
     08193 Bellaterra
     Barcelona
     Spain
;
_publ_contact_author_email iqicasabo@cc.uab.es
_publ_contact_author_fax '34 3 5813101'
_publ_contact_author_phone '34 3 5811606'
_publ_section_title
;
 Synthesis and Reactivity of Nickel(II) Complexes of the Pyridine-Based
 Phosphorus-Containing Macrocycle 6-Phenyl-15-aza-6-phospha-3,9-
 dithiabicyclo[9,3,1]pentadeca-1(15),11,13-triene
;
_journal_name_full 'Inorganic Chemistry'
_journal_page_first 4807
_journal_page_last 4813
_journal_paper_doi 10.1021/ic9714753
_journal_volume 37
_journal_year 1998
_chemical_compound_source synthesis
_chemical_formula_moiety 'C34 H40 N2 Ni O2 P2 S4, 2(Cl O4)'
_chemical_formula_structural 'C34 H40 N2 Ni O2 P2 S4, (Cl O4)2'
_chemical_formula_sum 'C34 H40 Cl2 N2 Ni O10 P2 S4'
_chemical_formula_weight 956.47
_chemical_melting_point ?
_space_group_IT_number 2
_symmetry_cell_setting triclinic
_symmetry_space_group_name_Hall '-P 1'
_symmetry_space_group_name_H-M 'P -1'
_audit_creation_date 97-00-12
_audit_creation_method from_xtal_archive_file_using_CIFIO
_cell_angle_alpha 109.79(1)
_cell_angle_beta 95.67(2)
_cell_angle_gamma 109.19(1)
_cell_formula_units_Z 1
_cell_length_a 10.564(1)
_cell_length_b 11.975(2)
_cell_length_c 9.124(2)
_cell_measurement_reflns_used 25
_cell_measurement_temperature 294
_cell_measurement_theta_max 17.8
_cell_measurement_theta_min 14.0
_cell_volume 996.6(3)
_computing_cell_refinement
;
MSC/AFC Diffractometer Control Software (Molecular Structure Corporation, 
1993)
;
_computing_data_collection
;
MSC/AFC Diffractometer Control Software (Molecular Structure Corporation, 
1993)
;
_computing_data_reduction
;
Texsan Process (Molecular Structure Corporation ,1993)
;
_computing_molecular_graphics xtal_ORTEP
_computing_publication_material xtal_BONDLA_CIFIO
_computing_structure_refinement 'xtal_CRYLSQ (Hall, Flack & Stewart, 1992)'
_computing_structure_solution 'SHELXS86 (Sheldrick, 1985)'
_diffrn_ambient_temperature 294
_diffrn_measurement_device 'Rigaku AFC5S'
_diffrn_measurement_method \w--2\q
_diffrn_radiation_monochromator graphite
_diffrn_radiation_source 'fine-focus sealed tube'
_diffrn_radiation_type MoK\a
_diffrn_radiation_wavelength 0.71069
_diffrn_reflns_av_R_equivalents 0.026
_diffrn_reflns_av_sigmaI/netI 0.060
_diffrn_reflns_limit_h_max 12
_diffrn_reflns_limit_h_min 0
_diffrn_reflns_limit_k_max 14
_diffrn_reflns_limit_k_min -14
_diffrn_reflns_limit_l_max 10
_diffrn_reflns_limit_l_min -10
_diffrn_reflns_number 3717
_diffrn_reflns_theta_max 24.99
_diffrn_reflns_theta_min 1.96
_diffrn_standards_decay_% 0.5
_diffrn_standards_interval_count 150
_diffrn_standards_number 3
_exptl_absorpt_coefficient_mu 0.97
_exptl_absorpt_correction_T_max 1.00
_exptl_absorpt_correction_T_min 0.79
_exptl_absorpt_correction_type 'empirical via \y scans'
_exptl_crystal_colour green
_exptl_crystal_density_diffrn 1.594
_exptl_crystal_density_meas ?
_exptl_crystal_description plate
_exptl_crystal_size_max 0.30
_exptl_crystal_size_mid 0.22
_exptl_crystal_size_min 0.14
_refine_diff_density_max 0.869
_refine_diff_density_min -0.466
_refine_ls_abs_structure_details none
_refine_ls_abs_structure_Flack 0
_refine_ls_extinction_coef .00000
_refine_ls_extinction_method none
_refine_ls_goodness_of_fit_obs 1.576
_refine_ls_hydrogen_treatment noref
_refine_ls_matrix_type full
_refine_ls_number_constraints 0
_refine_ls_number_parameters 250
_refine_ls_number_reflns 2658
_refine_ls_number_restraints 0
_refine_ls_R_factor_obs .059
_refine_ls_shift/esd_max .012
_refine_ls_shift/esd_mean .003
_refine_ls_structure_factor_coef F
_refine_ls_weighting_scheme unit
_refine_ls_wR_factor_obs .067
_reflns_d_resolution_high .841
_reflns_d_resolution_low 10.391
_reflns_limit_h_max 12
_reflns_limit_h_min -12
_reflns_limit_k_max 13
_reflns_limit_k_min -14
_reflns_limit_l_max 10
_reflns_limit_l_min 0
_reflns_number_observed 2658
_reflns_number_total 3508
_reflns_observed_criterion refl_observed_if_F____>_4__sigma(F___)
_cod_data_source_file ic9714753_3.cif
_cod_data_source_block compound_2_for_IC9714753
_cod_depositor_comments
;
The following automatic conversions were performed:

'_chemical_melting_point' value 'not measured' was changed to '?' -
the value is undefined or not given.

'_geom_bond_publ_flag' value
'Y' changed to 'y' according to the built-in table from CIF Core
dictionary named 'cif_core.dic' version 2.4.1 from 2010-06-29 (17
times).

'_geom_angle_publ_flag' value 'Y' changed to 'y' according
to the built-in table from CIF Core dictionary named 'cif_core.dic'
version 2.4.1 from 2010-06-29 (20 times).

Automatic conversion script
Id: cif_fix_values 1673 2011-04-08 12:14:43Z adriana 

The following automatic conversions were performed:

'_exptl_crystal_density_meas' value 'not measured' was changed to '?'
- the value is perceived as not measured.

Automatic conversion script
Id: cif_fix_values 3008 2015-01-20 13:52:24Z robertas 
;
_cod_original_sg_symbol_Hall -P_1
_cod_database_code 4323011

loop_
_symmetry_equiv_pos_as_xyz
+x,+y,+z
-x,-y,-z

loop_
_atom_site_aniso_label
_atom_site_aniso_U_11
_atom_site_aniso_U_22
_atom_site_aniso_U_33
_atom_site_aniso_U_12
_atom_site_aniso_U_13
_atom_site_aniso_U_23
Ni1 .0322(6) .0286(6) .0278(6) .0119(5) .0071(5) .0124(5)
Cl1 .056(1) .069(1) .050(1) .035(1) .0153(9) .020(1)
S1 .0422(9) .0383(9) .0394(9) .0159(8) .0112(7) .0216(8)
S2 .041(1) .047(1) .059(1) .0144(9) .0150(9) .0158(9)
P1 .0332(9) .0347(9) .0365(9) .0119(7) .0048(7) .0109(8)
O1 .035(2) .030(2) .037(2) .008(2) .001(2) .011(2)
O2 .075(5) .146(8) .144(7) .066(5) .012(5) .062(6)
O3 .095(6) .189(9) .066(5) .076(6) .022(4) -.008(5)
O4 .26(1) .22(1) .148(9) .13(1) .070(9) .14(1)
O5 .139(8) .104(7) .120(7) .039(6) .013(6) -.026(6)
N1 .032(3) .033(3) .033(3) .013(2) .008(2) .012(2)
C1 .051(4) .033(4) .048(4) .015(3) .012(3) .022(3)
C2 .036(4) .036(4) .042(4) .016(3) .008(3) .017(3)
C3 .051(5) .039(4) .058(5) .023(4) .008(4) .013(4)
C4 .050(5) .052(5) .059(5) .024(4) .007(4) -.002(4)
C5 .039(4) .058(5) .044(4) .019(4) .009(3) .011(4)
C6 .042(4) .048(4) .037(4) .018(3) .013(3) .017(3)
C7 .039(4) .055(5) .038(4) .013(3) .013(3) .020(3)
C8 .050(4) .042(4) .058(5) .009(4) .016(4) .019(4)
C9 .034(4) .037(4) .060(5) .002(3) .005(3) .012(4)
C10 .041(4) .045(4) .043(4) .018(3) -.001(3) .016(3)
C11 .046(4) .041(4) .039(4) .011(3) -.004(3) .018(3)
C12 .041(4) .037(4) .036(4) .012(3) .007(3) .008(3)
C13 .048(4) .059(5) .041(4) .023(4) .010(3) .012(4)
C14 .060(5) .065(5) .050(5) .030(4) .017(4) .016(4)
C15 .063(5) .036(4) .037(4) .008(4) .015(4) .016(3)
C16 .064(5) .036(4) .041(4) .007(4) .002(4) .018(3)
C17 .046(4) .046(4) .038(4) .010(3) .000(3) .010(3)

loop_
_atom_site_label
_atom_site_fract_x
_atom_site_fract_y
_atom_site_fract_z
_atom_site_U_iso_or_equiv
_atom_site_thermal_displace_type
_atom_site_calc_flag
_atom_site_calc_attached_atom
Ni1 1.00000 1.00000 .50000 .0291(4) Uani ? ?
Cl1 .7252(2) 1.3955(2) .2476(2) .0566(8) Uani ? ?
S1 .9869(2) 1.1000(2) .3079(2) .0380(7) Uani ? ?
S2 .5430(2) .8654(2) .5184(2) .0508(8) Uani ? ?
P1 .7207(2) .8024(2) .2212(2) .0363(7) Uani ? ?
O1 .8369(4) .8364(4) .3602(5) .036(2) Uani ? ?
O2 .8564(8) 1.4206(9) .330(1) .115(5) Uani ? ?
O3 .6492(8) 1.437(1) .3545(9) .128(5) Uani ? ?
O4 .740(1) 1.464(1) .149(1) .178(8) Uani ? ?
O5 .655(1) 1.2680(9) .141(1) .145(5) Uani ? ?
N1 .8641(5) 1.0983(5) .5881(6) .033(2) Uani ? ?
C1 .9860(7) 1.2408(6) .4626(9) .043(3) Uani ? ?
C2 .9019(7) 1.2138(6) .5802(8) .037(3) Uani ? ?
C3 .8670(8) 1.3108(7) .6781(9) .050(3) Uani ? ?
C4 .7926(8) 1.2886(8) .786(1) .060(4) Uani ? ?
C5 .7442(7) 1.1667(8) .7872(9) .050(3) Uani ? ?
C6 .7785(7) 1.0729(7) .6840(8) .042(3) Uani ? ?
C7 .7084(7) .9355(7) .6635(8) .045(3) Uani ? ?
C8 .5382(8) .7083(7) .396(1) .052(3) Uani ? ?
C9 .5605(7) .6913(7) .2309(9) .050(3) Uani ? ?
C10 .6966(7) .9417(7) .2108(8) .044(3) Uani ? ?
C11 .8173(7) 1.0320(7) .1733(8) .044(3) Uani ? ?
C12 .7574(7) .7269(6) .0339(8) .040(3) Uani ? ?
C13 .8781(8) .7079(8) .0299(9) .051(3) Uani ? ?
C14 .9063(9) .6488(8) -.116(1) .058(4) Uani ? ?
C15 .8112(8) .6063(7) -.2560(8) .048(3) Uani ? ?
C16 .6913(8) .6243(7) -.2555(9) .050(3) Uani ? ?
C17 .6630(8) .6855(7) -.1094(8) .048(3) Uani ? ?
H1A 1.07855 1.29408 .52078 .07000 Uiso ? ?
H1B .94964 1.28528 .41280 .07000 Uiso ? ?
H3 .89475 1.39196 .66982 .07000 Uiso ? ?
H4 .77409 1.35600 .85960 .07000 Uiso ? ?
H5 .68830 1.14795 .85799 .07000 Uiso ? ?
H7A .76410 .88905 .62523 .07000 Uiso ? ?
H7B .69366 .93235 .76332 .07000 Uiso ? ?
H8A .60808 .69332 .45132 .07000 Uiso ? ?
H8B .45047 .64591 .38524 .07000 Uiso ? ?
H9A .55758 .60665 .17971 .07000 Uiso ? ?
H9B .48699 .70053 .17386 .07000 Uiso ? ?
H10A .61620 .91310 .12930 .07000 Uiso ? ?
H10B .68358 .98885 .31119 .07000 Uiso ? ?
H11A .82502 .98513 .06960 .07000 Uiso ? ?
H11B .79419 1.10189 .17171 .07000 Uiso ? ?
H13 .94307 .73515 .12728 .07000 Uiso ? ?
H14 .99137 .63798 -.11794 .07000 Uiso ? ?
H15 .82959 .56360 -.35495 .07000 Uiso ? ?
H16 .62664 .59555 -.35359 .07000 Uiso ? ?
H17 .57908 .69859 -.10845 .07000 Uiso ? ?

loop_
_atom_type_symbol
_atom_type_description
_atom_type_oxidation_number
_atom_type_number_in_cell
_atom_type_scat_dispersion_real
_atom_type_scat_dispersion_imag
_atom_type_scat_source
Ni Ni 0 1 .284973 1.113 Int._Tables_Vol_IV_Tables_2.2B_and_2.3.1
Cl Cl 0 2 .132019 .158997 Int._Tables_Vol_IV_Tables_2.2B_and_2.3.1
S S 0 4 .109985 .124023 Int._Tables_Vol_IV_Tables_2.2B_and_2.3.1
P P 0 2 .090027 .094971 Int._Tables_Vol_IV_Tables_2.2B_and_2.3.1
O O 0 10 .007996 .005981 Int._Tables_Vol_IV_Tables_2.2B_and_2.3.1
N N 0 2 .004028 .002991 Int._Tables_Vol_IV_Tables_2.2B_and_2.3.1
C C 0 34 .002014 .002014 Int._Tables_Vol_IV_Tables_2.2B_and_2.3.1
H H 0 40 0 0 Int._Tables_Vol_IV_Tables_2.2B_and_2.3.1

loop_
_diffrn_attenuator_code
_diffrn_attenuator_scale
? ?

loop_
_geom_angle_atom_site_label_1
_geom_angle_atom_site_label_2
_geom_angle_atom_site_label_3
_geom_angle
_geom_angle_site_symmetry_1
_geom_angle_site_symmetry_2
_geom_angle_site_symmetry_3
_geom_angle_publ_flag
S1 Ni1 O1 92.8(2) . . . y
S1 Ni1 N1 79.8(2) . . . y
S1 Ni1 S1 180.0000 . . 2_776 ?
S1 Ni1 O1 87.2(2) . . 2_776 ?
S1 Ni1 N1 100.2(2) . . 2_776 ?
O1 Ni1 N1 91.5(2) . . . y
O1 Ni1 S1 87.2(2) . . 2_776 ?
O1 Ni1 O1 180.0(2) . . 2_776 ?
O1 Ni1 N1 88.5(2) . . 2_776 ?
N1 Ni1 S1 100.2(2) . . 2_776 ?
N1 Ni1 O1 88.5(2) . . 2_776 ?
N1 Ni1 N1 180.0000 . . 2_776 ?
S1 Ni1 O1 92.8(2) 2_776 . 2_776 ?
S1 Ni1 N1 79.8(2) 2_776 . 2_776 ?
O1 Ni1 N1 91.5(2) 2_776 . 2_776 ?
Ni1 S1 C1 90.9(3) . . . y
Ni1 S1 C11 113.5(3) . . . y
C1 S1 C11 103.5(4) . . . y
C7 S2 C8 102.0(4) . . . y
O1 P1 C9 111.0(4) . . . y
O1 P1 C10 112.8(3) . . . y
O1 P1 C12 110.9(3) . . . y
C9 P1 C10 109.5(4) . . . y
C9 P1 C12 107.4(3) . . . y
C10 P1 C12 105.1(4) . . . y
Ni1 O1 P1 133.8(3) . . . y
Ni1 N1 C2 112.2(5) . . . ?
Ni1 N1 C6 126.9(6) . . . ?
C2 N1 C6 118.1(6) . . . ?
S1 C1 C2 114.7(5) . . . y
S1 C1 H1A 108.1(7) . . . ?
S1 C1 H1B 108.1(5) . . . ?
C2 C1 H1A 108.1(6) . . . ?
C2 C1 H1B 108.1(8) . . . ?
H1A C1 H1B 109.5(7) . . . ?
N1 C2 C1 119.4(6) . . . ?
N1 C2 C3 122.0(7) . . . ?
C1 C2 C3 118.6(7) . . . ?
C2 C3 C4 119.4(8) . . . ?
C2 C3 H3 120.3(9) . . . ?
C4 C3 H3 120.3(9) . . . ?
C3 C4 C5 119.2(8) . . . ?
C3 C4 H4 120.4(9) . . . ?
C5 C4 H4 120.4(9) . . . ?
C4 C5 C6 118.9(8) . . . ?
C4 C5 H5 120.6(9) . . . ?
C6 C5 H5 120.6(9) . . . ?
N1 C6 C5 122.0(7) . . . ?
N1 C6 C7 118.2(6) . . . ?
C5 C6 C7 119.5(7) . . . ?
S2 C7 C6 108.2(6) . . . y
S2 C7 H7A 109.8(5) . . . ?
S2 C7 H7B 109.8(5) . . . ?
C6 C7 H7A 109.8(7) . . . ?
C6 C7 H7B 109.8(6) . . . ?
H7A C7 H7B 109.5(9) . . . ?
S2 C8 C9 115.4(7) . . . y
S2 C8 H8A 108.0(5) . . . ?
S2 C8 H8B 108.0(7) . . . ?
C9 C8 H8A 108.0(8) . . . ?
C9 C8 H8B 108.0(6) . . . ?
H8A C8 H8B 109(1) . . . ?
P1 C9 C8 116.1(4) . . . y
P1 C9 H9A 107.8(6) . . . ?
P1 C9 H9B 107.8(7) . . . ?
C8 C9 H9A 107.8(8) . . . ?
C8 C9 H9B 107.8(8) . . . ?
H9A C9 H9B 109.5(6) . . . ?
P1 C10 C11 114.3(6) . . . y
P1 C10 H10A 108.3(5) . . . ?
P1 C10 H10B 108.3(7) . . . ?
C11 C10 H10A 108.3(8) . . . ?
C11 C10 H10B 108.3(6) . . . ?
H10A C10 H10B 109.5(8) . . . ?
S1 C11 C10 118.2(6) . . . y
S1 C11 H11A 107.2(6) . . . ?
S1 C11 H11B 107.2(4) . . . ?
C10 C11 H11A 107.2(5) . . . ?
C10 C11 H11B 107.2(7) . . . ?
H11A C11 H11B 109.5(9) . . . ?
P1 C12 C13 120.5(5) . . . ?
P1 C12 C17 120.4(6) . . . ?
C13 C12 C17 119.0(7) . . . ?
C12 C13 C14 120.5(7) . . . ?
C12 C13 H13 119.8(8) . . . ?
C14 C13 H13 119.8(9) . . . ?
C13 C14 C15 119.8(9) . . . ?
C13 C14 H14 120.1(8) . . . ?
C15 C14 H14 120.1(8) . . . ?
C14 C15 C16 120.9(8) . . . ?
C14 C15 H15 119.5(9) . . . ?
C16 C15 H15 119.5(7) . . . ?
C15 C16 C17 119.6(7) . . . ?
C15 C16 H16 120.2(8) . . . ?
C17 C16 H16 120.2(9) . . . ?
C12 C17 C16 120.1(8) . . . ?
C12 C17 H17 119.9(7) . . . ?
C16 C17 H17 119.9(7) . . . ?
O2 Cl1 O3 110.6(5) . . . ?
O2 Cl1 O4 108.2(7) . . . ?
O2 Cl1 O5 113.6(7) . . . ?
O3 Cl1 O4 108.0(8) . . . ?
O3 Cl1 O5 112.2(6) . . . ?
O4 Cl1 O5 103.9(6) . . . ?

loop_
_geom_bond_atom_site_label_1
_geom_bond_atom_site_label_2
_geom_bond_distance
_geom_bond_site_symmetry_1
_geom_bond_site_symmetry_2
_geom_bond_publ_flag
Ni1 S1 2.451(2) . . y
Ni1 O1 2.022(3) . . y
Ni1 N1 2.189(6) . . y
Ni1 S1 2.451(2) . 2_776 ?
Ni1 O1 2.022(3) . 2_776 ?
Ni1 N1 2.189(6) . 2_776 ?
S1 C1 1.799(7) . . y
S1 C11 1.819(7) . . y
S2 C7 1.827(7) . . y
S2 C8 1.814(8) . . y
P1 O1 1.515(5) . . y
P1 C9 1.809(7) . . y
P1 C10 1.799(9) . . y
P1 C12 1.789(7) . . y
N1 C2 1.34(1) . . y
N1 C6 1.35(1) . . y
C1 C2 1.51(1) . . y
C1 H1A .950(6) . . ?
C1 H1B .950(9) . . ?
C2 C3 1.39(1) . . ?
C3 C4 1.36(1) . . ?
C3 H3 .950(9) . . ?
C4 C5 1.38(1) . . ?
C4 H4 .950(9) . . ?
C5 C6 1.38(1) . . ?
C5 H5 .950(8) . . ?
C6 C7 1.50(1) . . y
C7 H7A .950(9) . . ?
C7 H7B .950(8) . . ?
C8 C9 1.51(1) . . y
C8 H8A .95(1) . . ?
C8 H8B .950(7) . . ?
C9 H9A .950(8) . . ?
C9 H9B .950(9) . . ?
C10 C11 1.53(1) . . y
C10 H10A .950(7) . . ?
C10 H10B .950(7) . . ?
C11 H11A .950(7) . . ?
C11 H11B .950(9) . . ?
C12 C13 1.37(1) . . ?
C12 C17 1.39(1) . . ?
C13 C14 1.39(1) . . ?
C13 H13 .950(8) . . ?
C14 C15 1.37(1) . . ?
C14 H14 .95(1) . . ?
C15 C16 1.35(1) . . ?
C15 H15 .950(8) . . ?
C16 C17 1.40(1) . . ?
C16 H16 .950(8) . . ?
C17 H17 .950(9) . . ?
Cl1 O2 1.394(9) . . ?
Cl1 O3 1.390(9) . . ?
Cl1 O4 1.40(2) . . ?
Cl1 O5 1.392(8) . . ?

loop_
_geom_contact_atom_site_label_1
_geom_contact_atom_site_label_2
_geom_contact_distance
_geom_contact_site_symmetry_1
_geom_contact_site_symmetry_2
_geom_contact_publ_flag
? ? ? ? ? ?

loop_
_reflns_scale_group_code
_reflns_scale_meas_F
? .408509
